data_7116641
loop_
_publ_author_name
'Wei Huang'
'Lu Sun'
'Zhiwen Zheng'
'Jianhua Su'
'He Tian'

_publ_section_title
;
 Colour-tunable fluorescence of single molecules based on the vibration
 induced emission of phenazine
;
_journal_name_full Chem.Commun.
_journal_page_first 4462
_journal_paper_doi 10.1039/C4cc09613D
_journal_volume 51
_journal_year 2015
_chemical_formula_sum 'C32 H22 N2'
_chemical_formula_weight 434.52
_chemical_name_systematic
;
?
;
_space_group_IT_number 14
_symmetry_cell_setting monoclinic
_symmetry_space_group_name_Hall '-P 2yn'
_symmetry_space_group_name_H-M 'P 1 21/n 1'
_atom_sites_solution_hydrogens geom
_atom_sites_solution_primary direct
_atom_sites_solution_secondary difmap
_audit_creation_method SHELXL-97
_audit_update_record
;
2011-07-28 deposited with the CCDC.
2015-02-10 downloaded from the CCDC.
;
_cell_angle_alpha 90.00
_cell_angle_beta 105.381(2)
_cell_angle_gamma 90.00
_cell_formula_units_Z 4
_cell_length_a 14.6334(15)
_cell_length_b 8.9414(9)
_cell_length_c 17.7375(18)
_cell_measurement_reflns_used 6344
_cell_measurement_temperature 133(2)
_cell_measurement_theta_max 32.25
_cell_measurement_theta_min 2.38
_cell_volume 2237.7(4)
_computing_cell_refinement 'Bruker SAINT'
_computing_data_collection 'Bruker APEX2'
_computing_data_reduction 'Bruker SAINT'
_computing_molecular_graphics 'Bruker SHELXTL'
_computing_publication_material 'Bruker SHELXTL'
_computing_structure_refinement 'SHELXL-97 (Sheldrick, 2008)'
_computing_structure_solution 'SHELXS-97 (Sheldrick, 2008)'
_diffrn_ambient_temperature 133(2)
_diffrn_measured_fraction_theta_full 0.997
_diffrn_measured_fraction_theta_max 0.997
_diffrn_measurement_device_type 'Bruker APEX-II CCD'
_diffrn_measurement_method '\f and \w scans'
_diffrn_radiation_monochromator graphite
_diffrn_radiation_source 'fine-focus sealed tube'
_diffrn_radiation_type MoK\a
_diffrn_radiation_wavelength 0.71073
_diffrn_reflns_av_R_equivalents 0.0253
_diffrn_reflns_av_sigmaI/netI 0.0301
_diffrn_reflns_limit_h_max 19
_diffrn_reflns_limit_h_min -19
_diffrn_reflns_limit_k_max 9
_diffrn_reflns_limit_k_min -12
_diffrn_reflns_limit_l_max 23
_diffrn_reflns_limit_l_min -24
_diffrn_reflns_number 18255
_diffrn_reflns_theta_full 29.00
_diffrn_reflns_theta_max 29.00
_diffrn_reflns_theta_min 2.10
_exptl_absorpt_coefficient_mu 0.075
_exptl_absorpt_correction_T_max 0.9792
_exptl_absorpt_correction_T_min 0.9727
_exptl_absorpt_correction_type multi-scan
_exptl_absorpt_process_details sadabs
_exptl_crystal_colour colourless
_exptl_crystal_density_diffrn 1.290
_exptl_crystal_density_method 'not measured'
_exptl_crystal_description block
_exptl_crystal_F_000 912
_exptl_crystal_size_max 0.37
_exptl_crystal_size_mid 0.35
_exptl_crystal_size_min 0.28
_refine_diff_density_max 0.348
_refine_diff_density_min -0.219
_refine_diff_density_rms 0.046
_refine_ls_extinction_method none
_refine_ls_goodness_of_fit_ref 1.019
_refine_ls_hydrogen_treatment constr
_refine_ls_matrix_type full
_refine_ls_number_parameters 307
_refine_ls_number_reflns 5947
_refine_ls_number_restraints 0
_refine_ls_restrained_S_all 1.019
_refine_ls_R_factor_all 0.0560
_refine_ls_R_factor_gt 0.0424
_refine_ls_shift/su_max 0.001
_refine_ls_shift/su_mean 0.000
_refine_ls_structure_factor_coef Fsqd
_refine_ls_weighting_details 'calc w=1/[\s^2^(Fo^2^)+(0.0756P)^2^+0.4445P] where P=(Fo^2^+2Fc^2^)/3'
_refine_ls_weighting_scheme calc
_refine_ls_wR_factor_gt 0.1174
_refine_ls_wR_factor_ref 0.1280
_reflns_number_gt 4763
_reflns_number_total 5947
_reflns_threshold_expression >2sigma(I)
_cod_data_source_file c4cc09613d3.cif
_cod_data_source_block mo_dm11389_0m
_cod_original_sg_symbol_H-M P2(1)/n
_cod_database_code 7116641

loop_
_symmetry_equiv_pos_as_xyz
'x, y, z'
'-x+1/2, y+1/2, -z+1/2'
'-x, -y, -z'
'x-1/2, -y-1/2, z-1/2'

loop_
_atom_site_label
_atom_site_type_symbol
_atom_site_fract_x
_atom_site_fract_y
_atom_site_fract_z
_atom_site_U_iso_or_equiv
_atom_site_adp_type
_atom_site_occupancy
_atom_site_symmetry_multiplicity
_atom_site_calc_flag
_atom_site_refinement_flags
N1 N 0.40409(6) 0.77063(11) 0.19434(5) 0.01619(19) Uani 1 1 d .
N2 N 0.54533(6) 0.56601(10) 0.21138(5) 0.01686(19) Uani 1 1 d .
C1 C 0.49967(7) 0.82542(13) 0.21478(6) 0.0157(2) Uani 1 1 d .
C2 C 0.52059(8) 0.97717(13) 0.22096(6) 0.0190(2) Uani 1 1 d .
H2 H 0.4709 1.0488 0.2113 0.023 Uiso 1 1 calc R
C3 C 0.61444(8) 1.02375(13) 0.24138(7) 0.0211(2) Uani 1 1 d .
H3 H 0.6291 1.1272 0.2479 0.025 Uiso 1 1 calc R
C4 C 0.68694(8) 0.91884(13) 0.25233(7) 0.0211(2) Uani 1 1 d .
H4 H 0.7511 0.9508 0.2665 0.025 Uiso 1 1 calc R
C5 C 0.66575(8) 0.76749(13) 0.24268(7) 0.0196(2) Uani 1 1 d .
H5 H 0.7153 0.6964 0.2483 0.024 Uiso 1 1 calc R
C6 C 0.57212(7) 0.72019(12) 0.22489(6) 0.0156(2) Uani 1 1 d .
C7 C 0.46341(8) 0.55117(12) 0.14602(6) 0.0164(2) Uani 1 1 d .
C8 C 0.39228(7) 0.65195(12) 0.13797(6) 0.0163(2) Uani 1 1 d .
C9 C 0.30993(8) 0.64759(13) 0.07210(6) 0.0185(2) Uani 1 1 d .
C10 C 0.23622(8) 0.75280(14) 0.06392(7) 0.0232(2) Uani 1 1 d .
H10 H 0.2413 0.8299 0.1017 0.028 Uiso 1 1 calc R
C11 C 0.15670(9) 0.74450(16) 0.00146(7) 0.0292(3) Uani 1 1 d .
H11 H 0.1069 0.8151 -0.0036 0.035 Uiso 1 1 calc R
C12 C 0.14988(9) 0.63153(17) -0.05431(7) 0.0317(3) Uani 1 1 d .
H12 H 0.0954 0.6263 -0.0976 0.038 Uiso 1 1 calc R
C13 C 0.22092(9) 0.52830(16) -0.04722(7) 0.0272(3) Uani 1 1 d .
H13 H 0.2146 0.4522 -0.0856 0.033 Uiso 1 1 calc R
C14 C 0.30324(8) 0.53255(14) 0.01590(6) 0.0202(2) Uani 1 1 d .
C15 C 0.37972(8) 0.42494(13) 0.02420(6) 0.0202(2) Uani 1 1 d .
C16 C 0.37793(10) 0.30908(15) -0.03035(7) 0.0270(3) Uani 1 1 d .
H16 H 0.3244 0.2993 -0.0741 0.032 Uiso 1 1 calc R
C17 C 0.45195(11) 0.21025(15) -0.02147(7) 0.0308(3) Uani 1 1 d .
H17 H 0.4486 0.1326 -0.0587 0.037 Uiso 1 1 calc R
C18 C 0.53203(11) 0.22314(14) 0.04193(8) 0.0296(3) Uani 1 1 d .
H18 H 0.5834 0.1555 0.0473 0.036 Uiso 1 1 calc R
C19 C 0.53623(9) 0.33416(13) 0.09658(7) 0.0239(2) Uani 1 1 d .
H19 H 0.5906 0.3425 0.1397 0.029 Uiso 1 1 calc R
C20 C 0.46062(8) 0.43538(13) 0.08906(6) 0.0189(2) Uani 1 1 d .
C21 C 0.35867(7) 0.75571(12) 0.25595(6) 0.0155(2) Uani 1 1 d .
C22 C 0.29104(8) 0.64459(13) 0.25330(6) 0.0191(2) Uani 1 1 d .
H22 H 0.2757 0.5765 0.2107 0.023 Uiso 1 1 calc R
C23 C 0.24603(8) 0.63324(14) 0.31301(7) 0.0225(2) Uani 1 1 d .
H23 H 0.2004 0.5567 0.3109 0.027 Uiso 1 1 calc R
C24 C 0.26673(8) 0.73176(14) 0.37549(7) 0.0236(2) Uani 1 1 d .
H24 H 0.2350 0.7243 0.4156 0.028 Uiso 1 1 calc R
C25 C 0.33457(8) 0.84146(14) 0.37850(7) 0.0229(2) Uani 1 1 d .
H25 H 0.3499 0.9089 0.4214 0.027 Uiso 1 1 calc R
C26 C 0.38046(8) 0.85399(13) 0.31954(6) 0.0191(2) Uani 1 1 d .
H26 H 0.4268 0.9296 0.3224 0.023 Uiso 1 1 calc R
C27 C 0.54838(8) 0.47295(12) 0.27782(6) 0.0178(2) Uani 1 1 d .
C28 C 0.47639(8) 0.37012(13) 0.27648(7) 0.0212(2) Uani 1 1 d .
H28 H 0.4250 0.3606 0.2310 0.025 Uiso 1 1 calc R
C29 C 0.47944(10) 0.28131(14) 0.34157(8) 0.0273(3) Uani 1 1 d .
H29 H 0.4297 0.2123 0.3403 0.033 Uiso 1 1 calc R
C30 C 0.55411(10) 0.29246(15) 0.40813(8) 0.0304(3) Uani 1 1 d .
H30 H 0.5561 0.2315 0.4524 0.036 Uiso 1 1 calc R
C31 C 0.62591(10) 0.39390(16) 0.40925(7) 0.0310(3) Uani 1 1 d .
H31 H 0.6775 0.4019 0.4547 0.037 Uiso 1 1 calc R
C32 C 0.62375(9) 0.48409(15) 0.34512(7) 0.0252(3) Uani 1 1 d .
H32 H 0.6735 0.5534 0.3470 0.030 Uiso 1 1 calc R

loop_
_atom_site_aniso_label
_atom_site_aniso_U_11
_atom_site_aniso_U_22
_atom_site_aniso_U_33
_atom_site_aniso_U_23
_atom_site_aniso_U_13
_atom_site_aniso_U_12
N1 0.0149(4) 0.0183(5) 0.0159(4) -0.0045(3) 0.0050(3) -0.0024(3)
N2 0.0188(4) 0.0143(4) 0.0166(4) -0.0003(3) 0.0032(3) -0.0009(3)
C1 0.0145(5) 0.0184(5) 0.0144(4) -0.0011(4) 0.0044(4) -0.0008(4)
C2 0.0186(5) 0.0168(5) 0.0219(5) -0.0006(4) 0.0061(4) 0.0018(4)
C3 0.0219(5) 0.0161(5) 0.0254(5) 0.0002(4) 0.0062(4) -0.0025(4)
C4 0.0161(5) 0.0208(6) 0.0260(5) 0.0004(4) 0.0051(4) -0.0027(4)
C5 0.0154(5) 0.0194(5) 0.0241(5) 0.0013(4) 0.0052(4) 0.0018(4)
C6 0.0174(5) 0.0149(5) 0.0147(4) -0.0002(4) 0.0045(4) -0.0006(4)
C7 0.0197(5) 0.0161(5) 0.0140(4) -0.0012(4) 0.0057(4) -0.0032(4)
C8 0.0184(5) 0.0188(5) 0.0125(4) -0.0019(4) 0.0054(4) -0.0031(4)
C9 0.0190(5) 0.0225(6) 0.0142(4) 0.0007(4) 0.0049(4) -0.0041(4)
C10 0.0215(5) 0.0276(6) 0.0197(5) 0.0013(5) 0.0041(4) -0.0012(5)
C11 0.0224(6) 0.0381(7) 0.0242(6) 0.0064(5) 0.0013(5) 0.0000(5)
C12 0.0276(6) 0.0437(8) 0.0188(5) 0.0041(5) -0.0029(5) -0.0076(6)
C13 0.0314(6) 0.0344(7) 0.0142(5) -0.0015(5) 0.0032(4) -0.0108(5)
C14 0.0246(5) 0.0241(6) 0.0128(4) -0.0004(4) 0.0066(4) -0.0082(4)
C15 0.0289(6) 0.0198(5) 0.0147(5) -0.0025(4) 0.0107(4) -0.0085(4)
C16 0.0413(7) 0.0251(6) 0.0176(5) -0.0062(5) 0.0129(5) -0.0119(5)
C17 0.0547(8) 0.0195(6) 0.0249(6) -0.0072(5) 0.0221(6) -0.0074(6)
C18 0.0460(8) 0.0174(6) 0.0324(6) -0.0016(5) 0.0227(6) 0.0005(5)
C19 0.0317(6) 0.0177(6) 0.0258(6) -0.0010(5) 0.0134(5) -0.0005(5)
C20 0.0262(5) 0.0161(5) 0.0174(5) -0.0017(4) 0.0108(4) -0.0043(4)
C21 0.0134(4) 0.0187(5) 0.0144(4) 0.0006(4) 0.0034(4) 0.0028(4)
C22 0.0184(5) 0.0209(6) 0.0185(5) -0.0018(4) 0.0055(4) -0.0010(4)
C23 0.0194(5) 0.0264(6) 0.0231(5) 0.0029(5) 0.0082(4) 0.0004(4)
C24 0.0250(6) 0.0299(6) 0.0187(5) 0.0037(5) 0.0108(4) 0.0062(5)
C25 0.0264(6) 0.0259(6) 0.0163(5) -0.0024(4) 0.0056(4) 0.0052(5)
C26 0.0185(5) 0.0199(5) 0.0183(5) -0.0020(4) 0.0038(4) 0.0013(4)
C27 0.0217(5) 0.0149(5) 0.0179(5) -0.0003(4) 0.0071(4) 0.0030(4)
C28 0.0258(5) 0.0175(5) 0.0207(5) -0.0002(4) 0.0070(4) -0.0007(4)
C29 0.0354(7) 0.0202(6) 0.0289(6) 0.0035(5) 0.0132(5) -0.0015(5)
C30 0.0421(7) 0.0264(7) 0.0240(6) 0.0090(5) 0.0110(5) 0.0064(6)
C31 0.0339(7) 0.0330(7) 0.0223(6) 0.0062(5) 0.0010(5) 0.0044(5)
C32 0.0249(6) 0.0262(6) 0.0227(5) 0.0024(5) 0.0030(5) -0.0003(5)

loop_
_atom_type_symbol
_atom_type_description
_atom_type_scat_dispersion_real
_atom_type_scat_dispersion_imag
_atom_type_scat_source
C C 0.0033 0.0016 'International Tables Vol C Tables 4.2.6.8 and 6.1.1.4'
H H 0.0000 0.0000 'International Tables Vol C Tables 4.2.6.8 and 6.1.1.4'
N N 0.0061 0.0033 'International Tables Vol C Tables 4.2.6.8 and 6.1.1.4'

loop_
_geom_angle_atom_site_label_1
_geom_angle_atom_site_label_2
_geom_angle_atom_site_label_3
_geom_angle
C21 N1 C1 117.32(8)
C21 N1 C8 117.97(9)
C1 N1 C8 110.94(8)
C27 N2 C7 116.57(9)
C27 N2 C6 118.19(8)
C7 N2 C6 110.86(8)
C2 C1 C6 120.35(10)
C2 C1 N1 122.22(10)
C6 C1 N1 117.36(10)
C3 C2 C1 119.73(10)
C3 C2 H2 120.1
C1 C2 H2 120.1
C2 C3 C4 119.95(11)
C2 C3 H3 120.0
C4 C3 H3 120.0
C5 C4 C3 120.21(10)
C5 C4 H4 119.9
C3 C4 H4 119.9
C6 C5 C4 119.97(10)
C6 C5 H5 120.0
C4 C5 H5 120.0
C5 C6 C1 119.68(10)
C5 C6 N2 122.67(10)
C1 C6 N2 117.53(9)
C8 C7 N2 118.49(9)
C8 C7 C20 121.75(10)
N2 C7 C20 119.70(10)
C7 C8 N1 118.07(9)
C7 C8 C9 121.44(10)
N1 C8 C9 120.35(9)
C10 C9 C14 120.25(10)
C10 C9 C8 121.23(10)
C14 C9 C8 118.51(10)
C11 C10 C9 120.41(12)
C11 C10 H10 119.8
C9 C10 H10 119.8
C10 C11 C12 119.58(12)
C10 C11 H11 120.2
C12 C11 H11 120.2
C13 C12 C11 120.74(11)
C13 C12 H12 119.6
C11 C12 H12 119.6
C12 C13 C14 121.46(12)
C12 C13 H13 119.3
C14 C13 H13 119.3
C13 C14 C9 117.56(11)
C13 C14 C15 122.35(11)
C9 C14 C15 120.09(10)
C16 C15 C20 117.62(11)
C16 C15 C14 122.82(11)
C20 C15 C14 119.56(10)
C17 C16 C15 121.48(12)
C17 C16 H16 119.3
C15 C16 H16 119.3
C16 C17 C18 120.43(11)
C16 C17 H17 119.8
C18 C17 H17 119.8
C19 C18 C17 119.82(12)
C19 C18 H18 120.1
C17 C18 H18 120.1
C18 C19 C20 120.62(12)
C18 C19 H19 119.7
C20 C19 H19 119.7
C19 C20 C15 120.03(10)
C19 C20 C7 121.36(10)
C15 C20 C7 118.61(10)
C22 C21 C26 118.88(10)
C22 C21 N1 120.74(9)
C26 C21 N1 120.38(10)
C23 C22 C21 120.09(10)
C23 C22 H22 120.0
C21 C22 H22 120.0
C24 C23 C22 121.03(11)
C24 C23 H23 119.5
C22 C23 H23 119.5
C23 C24 C25 118.90(10)
C23 C24 H24 120.5
C25 C24 H24 120.5
C24 C25 C26 120.81(11)
C24 C25 H25 119.6
C26 C25 H25 119.6
C25 C26 C21 120.28(11)
C25 C26 H26 119.9
C21 C26 H26 119.9
C28 C27 C32 118.90(10)
C28 C27 N2 120.68(10)
C32 C27 N2 120.41(10)
C29 C28 C27 120.28(11)
C29 C28 H28 119.9
C27 C28 H28 119.9
C30 C29 C28 120.73(12)
C30 C29 H29 119.6
C28 C29 H29 119.6
C29 C30 C31 118.96(11)
C29 C30 H30 120.5
C31 C30 H30 120.5
C30 C31 C32 121.12(12)
C30 C31 H31 119.4
C32 C31 H31 119.4
C31 C32 C27 120.00(12)
C31 C32 H32 120.0
C27 C32 H32 120.0

loop_
_geom_bond_atom_site_label_1
_geom_bond_atom_site_label_2
_geom_bond_distance
N1 C21 1.4280(13)
N1 C1 1.4347(13)
N1 C8 1.4367(13)
N2 C27 1.4337(14)
N2 C7 1.4358(13)
N2 C6 1.4359(14)
C1 C2 1.3889(16)
C1 C6 1.3931(15)
C2 C3 1.3882(15)
C2 H2 0.9500
C3 C4 1.3906(16)
C3 H3 0.9500
C4 C5 1.3887(17)
C4 H4 0.9500
C5 C6 1.3880(15)
C5 H5 0.9500
C7 C8 1.3554(15)
C7 C20 1.4396(15)
C8 C9 1.4395(14)
C9 C10 1.4094(17)
C9 C14 1.4176(16)
C10 C11 1.3794(16)
C10 H10 0.9500
C11 C12 1.399(2)
C11 H11 0.9500
C12 C13 1.371(2)
C12 H12 0.9500
C13 C14 1.4108(16)
C13 H13 0.9500
C14 C15 1.4534(17)
C15 C16 1.4130(16)
C15 C20 1.4181(16)
C16 C17 1.374(2)
C16 H16 0.9500
C17 C18 1.397(2)
C17 H17 0.9500
C18 C19 1.3773(17)
C18 H18 0.9500
C19 C20 1.4081(17)
C19 H19 0.9500
C21 C22 1.3943(15)
C21 C26 1.3983(15)
C22 C23 1.3913(15)
C22 H22 0.9500
C23 C24 1.3849(17)
C23 H23 0.9500
C24 C25 1.3864(18)
C24 H24 0.9500
C25 C26 1.3893(16)
C25 H25 0.9500
C26 H26 0.9500
C27 C28 1.3937(16)
C27 C32 1.3975(16)
C28 C29 1.3922(16)
C28 H28 0.9500
C29 C30 1.3832(19)
C29 H29 0.9500
C30 C31 1.384(2)
C30 H30 0.9500
C31 C32 1.3878(17)
C31 H31 0.9500
C32 H32 0.9500
